data_4507944
loop_
_publ_author_name
'Wang, Xin'
'Zhang, Mao-Mao'
'Hao, Xiu-Li'
'Wang, Yong-Hui'
'Wei, Ying'
'Liang, Fu-Shun'
'Xu, Li-Jie'
'Li, Yang-Guang'

_publ_section_title
;
 Polyoxometalate-Induced New Self-Assemblies Based on Copper Ions and
 Bichelate-Bridging Ligands
;
_journal_issue 8
_journal_name_full 'Crystal Growth &amp; Design'
_journal_page_first 3454
_journal_paper_doi 10.1021/cg400353j
_journal_volume 13
_journal_year 2013
_chemical_formula_sum 'C96 H90 Cu4 N24 O45 Si W12'
_chemical_formula_weight 4788.37
_chemical_name_systematic
; 
 ? 
;
_space_group_IT_number 14
_symmetry_space_group_name_Hall '-P 2ybc'
_symmetry_space_group_name_H-M 'P 1 21/c 1'
_atom_sites_solution_hydrogens geom
_atom_sites_solution_primary direct
_atom_sites_solution_secondary difmap
_audit_creation_method SHELXL-97
_cell_angle_alpha 90.00
_cell_angle_beta 123.20(2)
_cell_angle_gamma 90.00
_cell_formula_units_Z 2
_cell_length_a 15.919(3)
_cell_length_b 16.025(3)
_cell_length_c 27.627(8)
_cell_measurement_temperature 150(2)
_cell_volume 5897(3)
_computing_structure_refinement 'SHELXL-97 (Sheldrick, 1997)'
_computing_structure_solution 'SHELXS-97 (Sheldrick, 1990)'
_diffrn_ambient_temperature 150(2)
_diffrn_measured_fraction_theta_full 0.984
_diffrn_measured_fraction_theta_max 0.984
_diffrn_radiation_monochromator graphite
_diffrn_radiation_source 'fine-focus sealed tube'
_diffrn_radiation_type MoK\a
_diffrn_radiation_wavelength 0.71073
_diffrn_reflns_av_R_equivalents 0.1261
_diffrn_reflns_av_sigmaI/netI 0.1097
_diffrn_reflns_limit_h_max 18
_diffrn_reflns_limit_h_min -18
_diffrn_reflns_limit_k_max 19
_diffrn_reflns_limit_k_min -16
_diffrn_reflns_limit_l_max 32
_diffrn_reflns_limit_l_min -32
_diffrn_reflns_number 41340
_diffrn_reflns_theta_full 25.00
_diffrn_reflns_theta_max 25.00
_diffrn_reflns_theta_min 2.99
_exptl_absorpt_coefficient_mu 12.457
_exptl_absorpt_correction_T_max 0.1896
_exptl_absorpt_correction_T_min 0.1281
_exptl_crystal_density_diffrn 2.697
_exptl_crystal_density_method 'not measured'
_exptl_crystal_F_000 4424
_exptl_crystal_size_max 0.28
_exptl_crystal_size_mid 0.26
_exptl_crystal_size_min 0.20
_refine_diff_density_max 2.086
_refine_diff_density_min -1.440
_refine_diff_density_rms 0.279
_refine_ls_extinction_method none
_refine_ls_goodness_of_fit_ref 1.052
_refine_ls_hydrogen_treatment mixed
_refine_ls_matrix_type full
_refine_ls_number_parameters 773
_refine_ls_number_reflns 10197
_refine_ls_number_restraints 648
_refine_ls_restrained_S_all 1.042
_refine_ls_R_factor_all 0.1166
_refine_ls_R_factor_gt 0.0725
_refine_ls_shift/su_max 0.001
_refine_ls_shift/su_mean 0.000
_refine_ls_structure_factor_coef Fsqd
_refine_ls_weighting_details 'calc w=1/[\s^2^(Fo^2^)+(0.0001P)^2^+146.6756P] where P=(Fo^2^+2Fc^2^)/3'
_refine_ls_weighting_scheme calc
_refine_ls_wR_factor_gt 0.1215
_refine_ls_wR_factor_ref 0.1368
_reflns_number_gt 6657
_reflns_number_total 10197
_reflns_threshold_expression >2sigma(I)
_cod_data_source_file cg400353j_si_006.cif
_cod_data_source_block wx3
_cod_original_cell_volume 5897(2)
_cod_original_sg_symbol_H-M P21/c
_cod_database_code 4507944

loop_
_symmetry_equiv_pos_as_xyz
'x, y, z'
'-x, y+1/2, -z+1/2'
'-x, -y, -z'
'x, -y-1/2, z-1/2'

loop_
_atom_site_label
_atom_site_type_symbol
_atom_site_fract_x
_atom_site_fract_y
_atom_site_fract_z
_atom_site_U_iso_or_equiv
_atom_site_adp_type
_atom_site_occupancy
_atom_site_symmetry_multiplicity
_atom_site_calc_flag
_atom_site_refinement_flags
W1 W 0.07679(6) -0.40215(5) -0.36757(3) 0.0398(2) Uani 1 1 d U
W2 W -0.10978(6) -0.55806(5) -0.42387(4) 0.0405(2) Uani 1 1 d U
W3 W 0.18271(6) -0.34139(5) -0.44536(4) 0.0394(2) Uani 1 1 d U
W4 W 0.24233(5) -0.53790(5) -0.37569(4) 0.0416(2) Uani 1 1 d U
W5 W 0.05761(6) -0.69593(5) -0.42997(4) 0.0393(2) Uani 1 1 d U
W6 W 0.16393(5) -0.63788(5) -0.50739(4) 0.0393(2) Uani 1 1 d U
Si1 Si 0.0000 -0.5000 -0.5000 0.0360(17) Uani 1 2 d SU
O1 O 0.0831(15) -0.5696(13) -0.4648(10) 0.029(5) Uani 0.50 1 d PU
O2 O 0.0979(14) -0.4598(12) -0.4413(9) 0.020(5) Uani 0.50 1 d PU
O3 O -0.0423(16) -0.5788(14) -0.4824(10) 0.034(6) Uani 0.50 1 d PU
O4 O 0.0372(16) -0.5350(14) -0.5415(10) 0.038(6) Uani 0.50 1 d PU
O5 O -0.1818(11) -0.4619(10) -0.4633(7) 0.075(5) Uani 1 1 d U
O6 O 0.2590(13) -0.4332(11) -0.4030(8) 0.092(6) Uani 1 1 d U
O7 O -0.0017(11) -0.4896(9) -0.3681(7) 0.071(4) Uani 1 1 d U
O8 O 0.1155(11) -0.7093(10) -0.4742(7) 0.070(5) Uani 1 1 d U
O9 O 0.3579(12) -0.5554(11) -0.3169(8) 0.083(5) Uani 1 1 d U
O10 O 0.1690(11) -0.6333(10) -0.3776(7) 0.073(5) Uani 1 1 d U
O11 O 0.1378(12) -0.3314(10) -0.3947(7) 0.078(5) Uani 1 1 d U
O12 O -0.0434(12) -0.3463(10) -0.4203(7) 0.080(5) Uani 1 1 d U
O13 O 0.0849(12) -0.7894(10) -0.3963(7) 0.072(5) Uani 1 1 d U
O14 O 0.0668(11) -0.2806(10) -0.5013(7) 0.068(4) Uani 1 1 d U
O15 O -0.0123(12) -0.6467(11) -0.4011(7) 0.078(5) Uani 1 1 d U
O16 O -0.1906(11) -0.6165(10) -0.4940(7) 0.069(4) Uani 1 1 d U
O17 O 0.2520(11) -0.5915(10) -0.4330(7) 0.069(4) Uani 1 1 d U
O18 O 0.2702(9) -0.2668(8) -0.4189(6) 0.055(4) Uani 1 1 d U
O19 O 0.1111(9) -0.3552(8) -0.3057(6) 0.046(3) Uani 1 1 d U
O20 O 0.2415(9) -0.7026(8) -0.5126(6) 0.046(3) Uani 1 1 d U
O21 O -0.1581(9) -0.5859(8) -0.3861(6) 0.048(3) Uani 1 1 d U
O22 O 0.1834(11) -0.4795(10) -0.3421(7) 0.070(5) Uani 1 1 d U
Cu1 Cu 0.2642(2) -0.53326(18) -0.10623(13) 0.0681(9) Uani 1 1 d U
Cu2 Cu 0.3039(2) 0.05057(19) -0.23576(13) 0.0655(8) Uani 1 1 d U
N1 N 0.2351(10) -0.4120(9) -0.1056(6) 0.034(4) Uani 1 1 d U
N2 N 0.3815(12) -0.6020(10) -0.0991(8) 0.053(4) Uani 1 1 d U
N3 N 0.1898(12) -0.5938(10) -0.1837(7) 0.047(4) Uani 1 1 d U
N4 N 0.2264(13) -0.5368(11) -0.0462(8) 0.057(5) Uani 1 1 d U
N5 N -0.2153(8) -0.4099(7) -0.2879(5) 0.039(4) Uani 1 1 d GU
C32 C -0.2604(8) -0.3902(8) -0.3443(5) 0.041(5) Uani 1 1 d GU
C33 C -0.1903(10) -0.3579(9) -0.3519(6) 0.059(6) Uani 1 1 d GU
H33A H -0.2012 -0.3387 -0.3875 0.070 Uiso 1 1 calc R
C34 C -0.1019(9) -0.3577(8) -0.3003(6) 0.044(5) Uani 1 1 d GU
H34A H -0.0396 -0.3384 -0.2930 0.053 Uiso 1 1 calc R
N11 N -0.1174(8) -0.3899(7) -0.2607(5) 0.042(4) Uani 1 1 d GU
N6 N -0.4114(9) -0.4290(8) -0.3544(5) 0.044(4) Uani 1 1 d GU
C27 C -0.5117(10) -0.4446(9) -0.3863(6) 0.071(7) Uani 1 1 d GU
H27A H -0.5443 -0.4617 -0.3676 0.085 Uiso 1 1 calc R
C28 C -0.5653(11) -0.4358(10) -0.4447(7) 0.078(8) Uani 1 1 d GU
H28A H -0.6354 -0.4467 -0.4669 0.094 Uiso 1 1 calc R
C29 C -0.5186(12) -0.4114(10) -0.4714(6) 0.089(9) Uani 1 1 d GU
H29A H -0.5561 -0.4053 -0.5123 0.107 Uiso 1 1 calc R
C30 C -0.4183(11) -0.3958(9) -0.4396(6) 0.063(6) Uani 1 1 d GU
H30A H -0.3856 -0.3787 -0.4582 0.076 Uiso 1 1 calc R
C31 C -0.3647(8) -0.4046(8) -0.3811(6) 0.043(5) Uani 1 1 d GU
N7 N 0.3219(10) -0.0593(8) -0.2654(6) 0.049(4) Uani 1 1 d GU
N9 N 0.3030(10) -0.1411(9) -0.2658(6) 0.067(5) Uani 1 1 d GU
C19 C 0.3276(13) -0.1800(10) -0.2994(8) 0.086(8) Uani 1 1 d GU
H19A H 0.3219 -0.2381 -0.3074 0.104 Uiso 1 1 calc R
C20 C 0.3617(13) -0.1222(12) -0.3199(8) 0.086 Uiso 1 1 d G
H20A H 0.3843 -0.1323 -0.3448 0.104 Uiso 1 1 calc R
C21 C 0.3581(12) -0.0476(10) -0.2989(7) 0.070(7) Uani 1 1 d GU
N8 N 0.3431(11) 0.0962(11) -0.2883(7) 0.077(5) Uani 1 1 d GU
C22 C 0.3778(13) 0.0373(10) -0.3082(8) 0.090(6) Uani 1 1 d GU
C23 C 0.4246(14) 0.0603(13) -0.3349(8) 0.106(6) Uani 1 1 d GU
H23 H 0.4490 0.0190 -0.3489 0.128 Uiso 1 1 calc R
C24 C 0.4366(14) 0.1422(14) -0.3417(8) 0.116(6) Uani 1 1 d GU
H24 H 0.4693 0.1584 -0.3604 0.139 Uiso 1 1 calc R
C25 C 0.4018(14) 0.2011(12) -0.3217(9) 0.105(6) Uani 1 1 d GU
H25 H 0.4102 0.2586 -0.3265 0.126 Uiso 1 1 calc R
C26 C 0.3550(12) 0.1781(11) -0.2951(8) 0.091(6) Uani 1 1 d GU
H26 H 0.3306 0.2194 -0.2811 0.109 Uiso 1 1 calc R
N10 N 0.2245(11) -0.3384(9) -0.1320(7) 0.040(4) Uani 1 1 d U
C2 C 0.1891(13) -0.2761(13) -0.1139(9) 0.047(5) Uani 1 1 d U
H2A H 0.1768 -0.2197 -0.1264 0.056 Uiso 1 1 calc R
C3 C 0.1755(16) -0.3111(14) -0.0749(10) 0.065(6) Uani 1 1 d U
H3A H 0.1527 -0.2843 -0.0534 0.078 Uiso 1 1 calc R
C4 C 0.2011(12) -0.3939(11) -0.0719(8) 0.032(4) Uani 1 1 d U
C5 C 0.2001(15) -0.4642(13) -0.0377(9) 0.051(5) Uani 1 1 d U
C6 C 0.174(2) -0.4507(19) 0.0029(13) 0.093(9) Uani 1 1 d U
H6 H 0.1551 -0.3970 0.0083 0.111 Uiso 1 1 calc R
C7 C 0.177(2) -0.521(2) 0.0355(14) 0.107(10) Uani 1 1 d U
H7A H 0.1648 -0.5152 0.0652 0.129 Uiso 1 1 calc R
C8 C 0.200(2) -0.598(2) 0.0216(14) 0.102(10) Uani 1 1 d U
H8A H 0.1975 -0.6470 0.0401 0.123 Uiso 1 1 calc R
C9 C 0.2254(18) -0.6043(16) -0.0173(11) 0.074(7) Uani 1 1 d U
H9A H 0.2429 -0.6573 -0.0247 0.089 Uiso 1 1 calc R
C10 C 0.2609(16) -0.3299(14) -0.1697(10) 0.062(6) Uani 1 1 d U
H10A H 0.2065 -0.3073 -0.2075 0.075 Uiso 1 1 calc R
H10B H 0.2792 -0.3856 -0.1766 0.075 Uiso 1 1 calc R
C11 C 0.3515(14) -0.2726(12) -0.1443(9) 0.046(5) Uani 1 1 d U
C12 C 0.4298(17) -0.2921(15) -0.0899(11) 0.067(7) Uani 1 1 d U
H12A H 0.4240 -0.3392 -0.0710 0.081 Uiso 1 1 calc R
C13 C 0.5189(19) -0.2449(16) -0.0606(12) 0.076(7) Uani 1 1 d U
H13A H 0.5727 -0.2592 -0.0227 0.091 Uiso 1 1 calc R
C14 C 0.5248(16) -0.1780(14) -0.0890(10) 0.059(6) Uani 1 1 d U
H14A H 0.5840 -0.1450 -0.0707 0.071 Uiso 1 1 calc R
C15 C 0.4461(16) -0.1575(15) -0.1439(10) 0.066(7) Uani 1 1 d U
H15A H 0.4513 -0.1104 -0.1630 0.080 Uiso 1 1 calc R
C16 C 0.3578(15) -0.2060(14) -0.1717(10) 0.055(6) Uani 1 1 d U
C17 C 0.2736(19) -0.1781(16) -0.2321(11) 0.079(8) Uani 1 1 d U
H17A H 0.2319 -0.2273 -0.2532 0.095 Uiso 1 1 calc R
H17B H 0.2305 -0.1381 -0.2280 0.095 Uiso 1 1 calc R
C36 C -0.0473(13) -0.4002(11) -0.1995(8) 0.038(4) Uani 1 1 d U
H36A H -0.0673 -0.3632 -0.1788 0.045 Uiso 1 1 calc R
H36B H 0.0201 -0.3824 -0.1893 0.045 Uiso 1 1 calc R
C37 C -0.0408(13) -0.4881(11) -0.1790(8) 0.038(5) Uani 1 1 d U
C38 C -0.0676(15) -0.5018(14) -0.1397(9) 0.057(6) Uani 1 1 d U
H38A H -0.0915 -0.4563 -0.1284 0.068 Uiso 1 1 calc R
C39 C -0.0607(18) -0.5791(16) -0.1166(12) 0.078(8) Uani 1 1 d U
H39A H -0.0783 -0.5873 -0.0892 0.094 Uiso 1 1 calc R
C40 C -0.0278(17) -0.6439(17) -0.1339(11) 0.075(7) Uani 1 1 d U
H40A H -0.0225 -0.6978 -0.1181 0.090 Uiso 1 1 calc R
C41 C -0.0028(16) -0.6337(15) -0.1726(10) 0.064(6) Uani 1 1 d U
H41A H 0.0184 -0.6804 -0.1845 0.077 Uiso 1 1 calc R
C42 C -0.0077(15) -0.5545(13) -0.1955(9) 0.049(5) Uani 1 1 d U
C43 C 0.0212(15) -0.5405(13) -0.2383(9) 0.056(6) Uani 1 1 d U
H43A H -0.0396 -0.5453 -0.2779 0.067 Uiso 1 1 calc R
H43B H 0.0473 -0.4830 -0.2335 0.067 Uiso 1 1 calc R
N12 N 0.0973(12) -0.5996(10) -0.2319(7) 0.047(4) Uani 1 1 d U
C45 C 0.0936(16) -0.6563(14) -0.2679(10) 0.060(6) Uani 1 1 d U
H45A H 0.0360 -0.6718 -0.3043 0.072 Uiso 1 1 calc R
C46 C 0.1888(15) -0.6887(13) -0.2427(9) 0.055(6) Uani 1 1 d U
H46A H 0.2103 -0.7303 -0.2581 0.066 Uiso 1 1 calc R
C47 C 0.2472(15) -0.6476(13) -0.1896(9) 0.051(5) Uani 1 1 d U
C48 C 0.3511(13) -0.6530(11) -0.1447(8) 0.039(5) Uani 1 1 d U
C49 C 0.4184(16) -0.7084(14) -0.1448(10) 0.060(6) Uani 1 1 d U
H49A H 0.3967 -0.7457 -0.1763 0.072 Uiso 1 1 calc R
C50 C 0.5155(17) -0.7081(15) -0.0993(11) 0.068(7) Uani 1 1 d U
H50A H 0.5628 -0.7443 -0.0993 0.081 Uiso 1 1 calc R
C51 C 0.5457(19) -0.6554(16) -0.0530(12) 0.075(7) Uani 1 1 d U
H51A H 0.6131 -0.6560 -0.0205 0.090 Uiso 1 1 calc R
C52 C 0.4763(19) -0.6022(17) -0.0549(12) 0.081(8) Uani 1 1 d U
H52A H 0.4969 -0.5647 -0.0237 0.098 Uiso 1 1 calc R

loop_
_atom_site_aniso_label
_atom_site_aniso_U_11
_atom_site_aniso_U_22
_atom_site_aniso_U_33
_atom_site_aniso_U_23
_atom_site_aniso_U_13
_atom_site_aniso_U_12
W1 0.0496(5) 0.0360(4) 0.0275(5) -0.0093(3) 0.0171(4) -0.0095(4)
W2 0.0366(4) 0.0510(5) 0.0401(5) 0.0064(4) 0.0248(4) -0.0083(4)
W3 0.0393(4) 0.0409(4) 0.0481(5) -0.0187(4) 0.0304(4) -0.0199(4)
W4 0.0275(4) 0.0562(5) 0.0323(5) -0.0034(4) 0.0108(3) 0.0060(4)
W5 0.0538(5) 0.0310(4) 0.0473(5) 0.0091(4) 0.0368(4) 0.0068(4)
W6 0.0297(4) 0.0310(4) 0.0571(6) -0.0051(4) 0.0237(4) 0.0023(3)
Si1 0.031(3) 0.034(3) 0.042(4) 0.003(3) 0.019(3) -0.001(3)
O1 0.027(6) 0.028(7) 0.029(7) 0.000(4) 0.015(4) 0.000(4)
O2 0.020(6) 0.021(6) 0.021(6) 0.000(4) 0.012(4) -0.002(4)
O3 0.036(7) 0.036(7) 0.033(7) -0.003(4) 0.020(5) 0.000(4)
O4 0.037(7) 0.038(7) 0.038(7) -0.002(4) 0.021(5) 0.001(4)
O5 0.070(6) 0.064(6) 0.074(6) 0.009(4) 0.029(4) -0.010(4)
O6 0.096(7) 0.094(7) 0.095(7) 0.004(5) 0.058(5) 0.005(5)
O7 0.067(5) 0.062(5) 0.072(5) 0.008(3) 0.030(4) -0.008(3)
O8 0.073(6) 0.077(6) 0.070(6) -0.006(4) 0.046(4) -0.007(4)
O9 0.077(6) 0.089(7) 0.081(7) 0.004(4) 0.042(5) 0.000(4)
O10 0.076(6) 0.081(6) 0.072(6) -0.007(4) 0.048(4) -0.006(4)
O11 0.085(6) 0.079(7) 0.080(7) 0.010(4) 0.051(5) 0.006(4)
O12 0.076(6) 0.071(6) 0.079(6) 0.009(4) 0.034(4) -0.008(4)
O13 0.078(6) 0.064(6) 0.072(6) 0.005(4) 0.041(4) 0.000(4)
O14 0.065(5) 0.072(5) 0.069(5) -0.007(3) 0.039(4) 0.012(3)
O15 0.077(6) 0.085(7) 0.074(6) -0.008(4) 0.042(5) 0.009(4)
O16 0.065(6) 0.077(6) 0.065(6) -0.013(4) 0.034(4) 0.012(4)
O17 0.074(6) 0.072(6) 0.070(6) -0.005(4) 0.044(4) -0.012(4)
O18 0.048(5) 0.052(5) 0.062(5) -0.006(4) 0.029(4) -0.006(4)
O19 0.048(5) 0.050(5) 0.041(5) 0.000(4) 0.024(4) -0.001(4)
O20 0.046(5) 0.045(5) 0.049(5) -0.005(4) 0.028(4) 0.004(4)
O21 0.048(5) 0.053(5) 0.049(5) 0.000(4) 0.031(4) -0.001(4)
O22 0.077(6) 0.069(6) 0.071(6) 0.006(4) 0.046(4) 0.006(4)
Cu1 0.0771(18) 0.0552(16) 0.0622(19) -0.0171(14) 0.0319(15) 0.0154(15)
Cu2 0.0779(18) 0.0765(19) 0.069(2) -0.0059(15) 0.0577(16) 0.0047(15)
N1 0.033(5) 0.032(5) 0.035(5) 0.001(4) 0.018(4) -0.003(4)
N2 0.051(6) 0.051(6) 0.052(6) -0.005(4) 0.026(4) 0.004(4)
N3 0.047(6) 0.045(6) 0.046(6) -0.008(4) 0.023(4) 0.009(4)
N4 0.060(6) 0.052(6) 0.056(6) 0.001(4) 0.030(5) 0.003(4)
N5 0.039(5) 0.044(6) 0.042(6) 0.001(4) 0.027(4) 0.004(4)
C32 0.040(6) 0.045(6) 0.043(6) 0.001(4) 0.026(5) 0.004(4)
C33 0.060(7) 0.062(7) 0.059(7) 0.004(5) 0.035(5) 0.004(5)
C34 0.042(6) 0.047(7) 0.047(7) -0.001(4) 0.026(5) 0.002(4)
N11 0.042(5) 0.043(6) 0.043(6) 0.002(4) 0.026(4) 0.003(4)
N6 0.042(5) 0.044(6) 0.046(6) -0.001(4) 0.024(4) 0.001(4)
C27 0.067(8) 0.072(8) 0.073(8) 0.000(5) 0.039(5) 0.000(5)
C28 0.076(8) 0.077(9) 0.079(9) -0.001(5) 0.041(6) 0.002(5)
C29 0.088(9) 0.090(10) 0.088(10) 0.001(5) 0.046(6) 0.002(5)
C30 0.061(7) 0.066(8) 0.062(8) 0.000(5) 0.034(5) 0.000(5)
C31 0.044(6) 0.044(6) 0.041(6) 0.001(4) 0.023(5) 0.003(4)
N7 0.047(6) 0.048(6) 0.050(6) 0.004(4) 0.025(4) -0.001(4)
N9 0.068(7) 0.064(7) 0.066(7) -0.002(5) 0.034(5) 0.001(5)
C19 0.088(9) 0.083(9) 0.085(9) -0.005(5) 0.046(6) -0.001(5)
C21 0.072(8) 0.071(8) 0.068(8) -0.004(5) 0.039(5) 0.001(5)
N8 0.077(6) 0.077(6) 0.077(7) 0.001(4) 0.041(5) -0.001(4)
C22 0.090(7) 0.091(7) 0.091(8) -0.004(4) 0.051(5) 0.002(4)
C23 0.109(7) 0.111(7) 0.108(8) -0.001(4) 0.065(5) 0.001(4)
C24 0.119(8) 0.118(8) 0.118(8) 0.003(4) 0.070(5) -0.002(4)
C25 0.108(8) 0.106(7) 0.107(8) 0.005(4) 0.061(5) -0.005(4)
C26 0.091(7) 0.087(7) 0.092(7) 0.003(5) 0.048(5) -0.003(5)
N10 0.040(5) 0.039(5) 0.039(6) -0.002(4) 0.020(4) 0.001(4)
C2 0.046(6) 0.042(7) 0.048(7) -0.002(4) 0.022(5) 0.003(4)
C3 0.066(8) 0.062(8) 0.067(8) -0.001(5) 0.037(5) 0.000(5)
C4 0.031(5) 0.032(6) 0.031(6) 0.000(4) 0.016(4) 0.001(4)
C5 0.051(7) 0.052(7) 0.050(7) 0.000(5) 0.028(5) -0.001(5)
C6 0.096(10) 0.093(10) 0.092(10) -0.001(5) 0.053(6) -0.001(5)
C7 0.109(11) 0.108(11) 0.107(11) 0.001(4) 0.061(7) -0.002(4)
C8 0.103(11) 0.102(11) 0.103(11) 0.002(5) 0.057(7) -0.002(5)
C9 0.076(8) 0.071(8) 0.074(8) 0.001(5) 0.040(6) 0.002(5)
C10 0.061(7) 0.064(8) 0.063(8) 0.002(5) 0.035(5) -0.002(5)
C11 0.045(6) 0.050(7) 0.043(7) -0.003(4) 0.025(5) 0.000(4)
C12 0.066(8) 0.068(8) 0.066(8) 0.002(5) 0.036(5) 0.001(5)
C13 0.074(8) 0.076(9) 0.074(9) -0.001(5) 0.038(6) -0.001(5)
C14 0.055(7) 0.060(7) 0.060(7) -0.001(5) 0.031(5) -0.001(5)
C15 0.066(8) 0.065(8) 0.065(8) 0.000(5) 0.033(5) -0.004(5)
C16 0.053(7) 0.056(7) 0.057(7) 0.000(5) 0.030(5) -0.003(5)
C17 0.077(8) 0.077(9) 0.080(9) 0.004(4) 0.040(5) -0.005(4)
C36 0.038(6) 0.036(6) 0.040(6) -0.003(4) 0.022(4) 0.001(4)
C37 0.036(6) 0.039(6) 0.039(6) -0.001(4) 0.019(4) 0.005(4)
C38 0.057(7) 0.056(7) 0.057(7) 0.003(5) 0.031(5) 0.000(5)
C39 0.077(9) 0.079(9) 0.079(9) 0.003(5) 0.042(6) 0.000(5)
C40 0.074(8) 0.073(9) 0.075(9) 0.002(5) 0.039(6) -0.003(5)
C41 0.064(7) 0.061(8) 0.064(8) 0.001(5) 0.033(5) 0.002(5)
C42 0.049(6) 0.049(7) 0.047(7) 0.001(5) 0.025(5) -0.001(5)
C43 0.052(7) 0.056(7) 0.055(7) -0.003(5) 0.027(5) 0.005(5)
N12 0.048(6) 0.043(6) 0.045(6) -0.008(4) 0.023(4) 0.007(4)
C45 0.061(7) 0.060(7) 0.056(7) -0.005(5) 0.032(5) 0.003(5)
C46 0.056(7) 0.053(7) 0.056(7) -0.002(5) 0.030(5) 0.003(5)
C47 0.052(7) 0.051(7) 0.051(7) -0.002(5) 0.028(5) 0.004(5)
C48 0.041(6) 0.039(6) 0.038(6) -0.002(4) 0.023(4) 0.007(4)
C49 0.057(7) 0.063(8) 0.062(8) 0.001(5) 0.035(5) -0.001(5)
C50 0.066(8) 0.068(8) 0.070(8) -0.001(5) 0.038(5) 0.004(5)
C51 0.073(8) 0.072(8) 0.075(9) 0.000(5) 0.037(6) 0.000(5)
C52 0.080(9) 0.079(9) 0.081(9) -0.003(5) 0.042(6) -0.001(5)

loop_
_atom_type_symbol
_atom_type_description
_atom_type_scat_dispersion_real
_atom_type_scat_dispersion_imag
_atom_type_scat_source
C C 0.0033 0.0016 'International Tables Vol C Tables 4.2.6.8 and 6.1.1.4'
H H 0.0000 0.0000 'International Tables Vol C Tables 4.2.6.8 and 6.1.1.4'
N N 0.0061 0.0033 'International Tables Vol C Tables 4.2.6.8 and 6.1.1.4'
O O 0.0106 0.0060 'International Tables Vol C Tables 4.2.6.8 and 6.1.1.4'
W W -0.8490 6.8722 'International Tables Vol C Tables 4.2.6.8 and 6.1.1.4'
Cu Cu 0.3201 1.2651 'International Tables Vol C Tables 4.2.6.8 and 6.1.1.4'
Si Si 0.0817 0.0704 'International Tables Vol C Tables 4.2.6.8 and 6.1.1.4'

loop_
_geom_angle_atom_site_label_1
_geom_angle_atom_site_label_2
_geom_angle_atom_site_label_3
_geom_angle
_geom_angle_site_symmetry_1
_geom_angle_site_symmetry_3
O19 W1 O7 100.9(7) . .
O19 W1 O12 101.7(7) . .
O7 W1 O12 87.6(7) . .
O19 W1 O11 100.7(7) . .
O7 W1 O11 158.4(7) . .
O12 W1 O11 86.2(7) . .
O19 W1 O22 101.0(6) . .
O7 W1 O22 88.3(7) . .
O12 W1 O22 157.3(7) . .
O11 W1 O22 89.4(7) . .
O19 W1 O4 155.7(7) . 3_544
O7 W1 O4 63.5(8) . 3_544
O12 W1 O4 61.2(8) . 3_544
O11 W1 O4 95.5(8) . 3_544
O22 W1 O4 97.2(7) . 3_544
O19 W1 O2 156.8(6) . .
O7 W1 O2 96.2(7) . .
O12 W1 O2 94.7(7) . .
O11 W1 O2 63.8(7) . .
O22 W1 O2 63.6(7) . .
O4 W1 O2 47.6(7) 3_544 .
O21 W2 O5 103.8(7) . .
O21 W2 O16 102.8(7) . .
O5 W2 O16 87.4(7) . .
O21 W2 O7 99.8(7) . .
O5 W2 O7 89.5(7) . .
O16 W2 O7 157.3(7) . .
O21 W2 O15 99.4(7) . .
O5 W2 O15 156.8(8) . .
O16 W2 O15 86.8(7) . .
O7 W2 O15 87.2(7) . .
O21 W2 O4 155.9(7) . 3_544
O5 W2 O4 61.9(7) . 3_544
O16 W2 O4 96.1(8) . 3_544
O7 W2 O4 62.8(7) . 3_544
O15 W2 O4 96.4(7) . 3_544
O21 W2 O3 156.4(7) . .
O5 W2 O3 94.6(8) . .
O16 W2 O3 63.0(7) . .
O7 W2 O3 94.9(7) . .
O15 W2 O3 62.8(7) . .
O4 W2 O3 47.5(8) 3_544 .
O18 W3 O6 101.0(7) . .
O18 W3 O16 101.6(7) . 3_544
O6 W3 O16 86.4(8) . 3_544
O18 W3 O11 100.2(7) . .
O6 W3 O11 89.0(8) . .
O16 W3 O11 158.2(7) 3_544 .
O18 W3 O14 101.2(7) . .
O6 W3 O14 157.8(7) . .
O16 W3 O14 88.2(6) 3_544 .
O11 W3 O14 88.1(7) . .
O18 W3 O2 156.1(7) . .
O6 W3 O2 61.9(7) . .
O16 W3 O2 94.2(7) 3_544 .
O11 W3 O2 65.0(7) . .
O14 W3 O2 97.1(7) . .
O18 W3 O3 157.2(8) . 3_544
O6 W3 O3 95.3(8) . 3_544
O16 W3 O3 63.3(7) 3_544 3_544
O11 W3 O3 95.9(8) . 3_544
O14 W3 O3 63.1(7) . 3_544
O2 W3 O3 46.7(7) . 3_544
O9 W4 O17 100.8(8) . .
O9 W4 O22 100.5(8) . .
O17 W4 O22 158.7(7) . .
O9 W4 O10 102.8(8) . .
O17 W4 O10 86.7(7) . .
O22 W4 O10 87.1(7) . .
O9 W4 O6 102.3(8) . .
O17 W4 O6 88.6(7) . .
O22 W4 O6 88.4(7) . .
O10 W4 O6 154.9(7) . .
O9 W4 O2 157.0(8) . .
O17 W4 O2 95.2(7) . .
O22 W4 O2 65.0(7) . .
O10 W4 O2 94.6(7) . .
O6 W4 O2 61.3(7) . .
O9 W4 O1 157.8(8) . .
O17 W4 O1 64.7(7) . .
O22 W4 O1 94.5(7) . .
O10 W4 O1 61.4(7) . .
O6 W4 O1 94.4(8) . .
O2 W4 O1 45.3(7) . .
O13 W5 O10 101.7(7) . .
O13 W5 O15 100.0(8) . .
O10 W5 O15 88.7(7) . .
O13 W5 O14 100.9(7) . 3_544
O10 W5 O14 157.4(7) . 3_544
O15 W5 O14 88.4(7) . 3_544
O13 W5 O8 100.6(7) . .
O10 W5 O8 88.3(7) . .
O15 W5 O8 159.4(7) . .
O14 W5 O8 86.6(7) 3_544 .
O13 W5 O1 158.6(7) . .
O10 W5 O1 63.3(7) . .
O15 W5 O1 95.0(8) . .
O14 W5 O1 94.6(7) 3_544 .
O8 W5 O1 65.5(7) . .
O13 W5 O3 157.2(8) . .
O10 W5 O3 94.8(7) . .
O15 W5 O3 64.4(8) . .
O14 W5 O3 63.8(7) 3_544 .
O8 W5 O3 95.5(8) . .
O1 W5 O3 44.2(7) . .
O20 W6 O8 100.6(7) . .
O20 W6 O12 101.3(7) . 3_544
O8 W6 O12 89.1(7) . 3_544
O20 W6 O5 101.3(7) . 3_544
O8 W6 O5 158.1(7) . 3_544
O12 W6 O5 87.9(7) 3_544 3_544
O20 W6 O17 101.2(6) . .
O8 W6 O17 88.1(7) . .
O12 W6 O17 157.5(7) 3_544 .
O5 W6 O17 86.4(7) 3_544 .
O20 W6 O4 154.6(8) . .
O8 W6 O4 97.5(7) . .
O12 W6 O4 61.3(8) 3_544 .
O5 W6 O4 62.2(8) 3_544 .
O17 W6 O4 97.0(8) . .
O20 W6 O1 158.5(7) . .
O8 W6 O1 64.5(7) . .
O12 W6 O1 94.2(7) 3_544 .
O5 W6 O1 94.1(7) 3_544 .
O17 W6 O1 64.6(7) . .
O4 W6 O1 46.9(8) . .
O1 Si1 O1 180.000(7) 3_544 .
O1 Si1 O3 112.7(11) 3_544 .
O1 Si1 O3 67.3(11) . .
O1 Si1 O3 67.3(11) 3_544 3_544
O1 Si1 O3 112.7(11) . 3_544
O3 Si1 O3 180.0(10) . 3_544
O1 Si1 O2 69.5(10) 3_544 3_544
O1 Si1 O2 110.5(10) . 3_544
O3 Si1 O2 70.5(11) . 3_544
O3 Si1 O2 109.5(11) 3_544 3_544
O1 Si1 O2 110.5(10) 3_544 .
O1 Si1 O2 69.5(10) . .
O3 Si1 O2 109.5(11) . .
O3 Si1 O2 70.5(11) 3_544 .
O2 Si1 O2 180.000(5) 3_544 .
O1 Si1 O4 107.9(11) 3_544 .
O1 Si1 O4 72.1(11) . .
O3 Si1 O4 108.0(12) . .
O3 Si1 O4 72.0(12) 3_544 .
O2 Si1 O4 71.9(10) 3_544 .
O2 Si1 O4 108.1(10) . .
O1 Si1 O4 72.1(11) 3_544 3_544
O1 Si1 O4 107.9(11) . 3_544
O3 Si1 O4 72.0(12) . 3_544
O3 Si1 O4 108.0(12) 3_544 3_544
O2 Si1 O4 108.1(10) 3_544 3_544
O2 Si1 O4 71.9(10) . 3_544
O4 Si1 O4 180.0(9) . 3_544
Si1 O1 O3 57.3(10) . .
Si1 O1 W5 125.3(11) . .
O3 O1 W5 68.0(10) . .
Si1 O1 W6 120.2(12) . .
O3 O1 W6 129.9(13) . .
W5 O1 W6 93.8(7) . .
Si1 O1 W4 122.0(11) . .
O3 O1 W4 133.2(14) . .
W5 O1 W4 94.8(8) . .
W6 O1 W4 92.9(7) . .
Si1 O2 W4 123.2(10) . .
Si1 O2 W3 121.7(10) . .
W4 O2 W3 96.9(7) . .
Si1 O2 W1 119.0(10) . .
W4 O2 W1 94.7(7) . .
W3 O2 W1 94.6(7) . .
Si1 O3 O1 55.4(10) . .
Si1 O3 W5 123.2(11) . .
O1 O3 W5 67.8(10) . .
Si1 O3 W3 121.1(12) . 3_544
O1 O3 W3 131.8(14) . 3_544
W5 O3 W3 95.4(8) . 3_544
Si1 O3 W2 120.3(12) . .
O1 O3 W2 130.6(14) . .
W5 O3 W2 95.5(8) . .
W3 O3 W2 94.5(8) 3_544 .
Si1 O4 W6 120.8(12) . .
Si1 O4 W1 121.5(11) . 3_544
W6 O4 W1 96.7(8) . 3_544
Si1 O4 W2 120.2(12) . 3_544
W6 O4 W2 95.8(8) . 3_544
W1 O4 W2 95.7(9) 3_544 3_544
W2 O5 W6 139.4(9) . 3_544
W3 O6 W4 139.3(10) . .
W1 O7 W2 137.8(9) . .
W6 O8 W5 135.9(9) . .
W5 O10 W4 139.9(10) . .
W1 O11 W3 136.4(10) . .
W1 O12 W6 140.6(10) . 3_544
W5 O14 W3 137.2(9) 3_544 .
W5 O15 W2 137.0(10) . .
W3 O16 W2 139.0(9) 3_544 .
W4 O17 W6 137.7(8) . .
W4 O22 W1 136.4(9) . .
N1 Cu1 N3 117.8(6) . .
N1 Cu1 N4 81.3(7) . .
N3 Cu1 N4 125.2(7) . .
N1 Cu1 N2 135.5(6) . .
N3 Cu1 N2 79.9(6) . .
N4 Cu1 N2 123.6(7) . .
N5 Cu2 N8 133.7(6) 2_554 .
N5 Cu2 N7 134.7(5) 2_554 .
N8 Cu2 N7 81.7(7) . .
N5 Cu2 N6 79.9(5) 2_554 2_554
N8 Cu2 N6 114.8(6) . 2_554
N7 Cu2 N6 113.8(5) . 2_554
C4 N1 N10 101.9(14) . .
C4 N1 Cu1 113.6(12) . .
N10 N1 Cu1 143.9(13) . .
C52 N2 C48 120(2) . .
C52 N2 Cu1 126.9(17) . .
C48 N2 Cu1 112.7(12) . .
C47 N3 N12 106.6(16) . .
C47 N3 Cu1 113.2(13) . .
N12 N3 Cu1 140.1(13) . .
C5 N4 C9 120(2) . .
C5 N4 Cu1 112.8(15) . .
C9 N4 Cu1 127.1(17) . .
N11 N5 C32 108.0 . .
N11 N5 Cu2 135.8(7) . 2_544
C32 N5 Cu2 115.9(7) . 2_544
N5 C32 C33 108.0 . .
N5 C32 C31 117.8(11) . .
C33 C32 C31 134.2(11) . .
C32 C33 C34 108.0 . .
C32 C33 H33A 126.0 . .
C34 C33 H33A 126.0 . .
N11 C34 C33 108.0 . .
N11 C34 H34A 126.0 . .
C33 C34 H34A 126.0 . .
C34 N11 N5 108.0 . .
C34 N11 C36 129.1(11) . .
N5 N11 C36 122.9(11) . .
C27 N6 C31 120.0 . .
C27 N6 Cu2 129.2(7) . 2_544
C31 N6 Cu2 110.5(7) . 2_544
C28 C27 N6 120.0 . .
C28 C27 H27A 120.0 . .
N6 C27 H27A 120.0 . .
C27 C28 C29 120.0 . .
C27 C28 H28A 120.0 . .
C29 C28 H28A 120.0 . .
C28 C29 C30 120.0 . .
C28 C29 H29A 120.0 . .
C30 C29 H29A 120.0 . .
C31 C30 C29 120.0 . .
C31 C30 H30A 120.0 . .
C29 C30 H30A 120.0 . .
C30 C31 N6 120.0 . .
C30 C31 C32 124.4(10) . .
N6 C31 C32 115.6(10) . .
N9 N7 C21 108.0 . .
N9 N7 Cu2 140.4(9) . .
C21 N7 Cu2 111.4(10) . .
C19 N9 N7 108.0 . .
C19 N9 C17 127.0(17) . .
N7 N9 C17 124.7(17) . .
N9 C19 C20 108.0 . .
N9 C19 H19A 126.0 . .
C20 C19 H19A 126.0 . .
C21 C20 C19 108.0 . .
C21 C20 H20A 126.0 . .
C19 C20 H20A 126.0 . .
C20 C21 N7 108.0 . .
C20 C21 C22 133.9(14) . .
N7 C21 C22 118.0(14) . .
C22 N8 C26 120.0 . .
C22 N8 Cu2 113.5(11) . .
C26 N8 Cu2 125.2(11) . .
C23 C22 N8 120.0 . .
C23 C22 C21 126.1(15) . .
N8 C22 C21 113.9(15) . .
C22 C23 C24 120.0 . .
C22 C23 H23 120.0 . .
C24 C23 H23 120.0 . .
C23 C24 C25 120.0 . .
C23 C24 H24 120.0 . .
C25 C24 H24 120.0 . .
C26 C25 C24 120.0 . .
C26 C25 H25 120.0 . .
C24 C25 H25 120.0 . .
C25 C26 N8 120.0 . .
C25 C26 H26 120.0 . .
N8 C26 H26 120.0 . .
N1 N10 C2 113.3(17) . .
N1 N10 C10 119.3(16) . .
C2 N10 C10 126.9(18) . .
C3 C2 N10 105.7(19) . .
C3 C2 H2A 127.2 . .
N10 C2 H2A 127.2 . .
C2 C3 C4 106(2) . .
C2 C3 H3A 126.9 . .
C4 C3 H3A 126.9 . .
N1 C4 C3 112.7(18) . .
N1 C4 C5 115.4(16) . .
C3 C4 C5 132(2) . .
N4 C5 C6 123(2) . .
N4 C5 C4 117(2) . .
C6 C5 C4 120(2) . .
C5 C6 C7 117(3) . .
C5 C6 H6 121.4 . .
C7 C6 H6 121.4 . .
C8 C7 C6 117(3) . .
C8 C7 H7A 121.6 . .
C6 C7 H7A 121.6 . .
C9 C8 C7 121(3) . .
C9 C8 H8A 119.3 . .
C7 C8 H8A 119.3 . .
C8 C9 N4 121(3) . .
C8 C9 H9A 119.4 . .
N4 C9 H9A 119.4 . .
N10 C10 C11 112.1(18) . .
N10 C10 H10A 109.2 . .
C11 C10 H10A 109.2 . .
N10 C10 H10B 109.2 . .
C11 C10 H10B 109.2 . .
H10A C10 H10B 107.9 . .
C16 C11 C12 120(2) . .
C16 C11 C10 124(2) . .
C12 C11 C10 116(2) . .
C11 C12 C13 122(2) . .
C11 C12 H12A 118.8 . .
C13 C12 H12A 118.8 . .
C14 C13 C12 117(2) . .
C14 C13 H13A 121.4 . .
C12 C13 H13A 121.4 . .
C13 C14 C15 121(2) . .
C13 C14 H14A 119.5 . .
C15 C14 H14A 119.5 . .
C14 C15 C16 120(2) . .
C14 C15 H15A 119.9 . .
C16 C15 H15A 119.9 . .
C11 C16 C15 119(2) . .
C11 C16 C17 124(2) . .
C15 C16 C17 117(2) . .
N9 C17 C16 116(2) . .
N9 C17 H17A 108.2 . .
C16 C17 H17A 108.2 . .
N9 C17 H17B 108.2 . .
C16 C17 H17B 108.2 . .
H17A C17 H17B 107.4 . .
N11 C36 C37 113.6(15) . .
N11 C36 H36A 108.8 . .
C37 C36 H36A 108.8 . .
N11 C36 H36B 108.8 . .
C37 C36 H36B 108.8 . .
H36A C36 H36B 107.7 . .
C42 C37 C38 118.6(19) . .
C42 C37 C36 124.2(18) . .
C38 C37 C36 117.1(17) . .
C39 C38 C37 122(2) . .
C39 C38 H38A 119.1 . .
C37 C38 H38A 119.1 . .
C40 C39 C38 118(3) . .
C40 C39 H39A 120.8 . .
C38 C39 H39A 120.8 . .
C41 C40 C39 122(3) . .
C41 C40 H40A 119.2 . .
C39 C40 H40A 119.2 . .
C40 C41 C42 120(2) . .
C40 C41 H41A 119.9 . .
C42 C41 H41A 119.9 . .
C37 C42 C41 119(2) . .
C37 C42 C43 119.0(19) . .
C41 C42 C43 122(2) . .
N12 C43 C42 113.5(17) . .
N12 C43 H43A 108.9 . .
C42 C43 H43A 108.9 . .
N12 C43 H43B 108.9 . .
C42 C43 H43B 108.9 . .
H43A C43 H43B 107.7 . .
C45 N12 N3 111.5(17) . .
C45 N12 C43 131.1(18) . .
N3 N12 C43 117.2(16) . .
N12 C45 C46 107(2) . .
N12 C45 H45A 126.4 . .
C46 C45 H45A 126.4 . .
C45 C46 C47 106(2) . .
C45 C46 H46A 127.2 . .
C47 C46 H46A 127.2 . .
N3 C47 C46 109.1(18) . .
N3 C47 C48 118.6(19) . .
C46 C47 C48 132.2(19) . .
N2 C48 C49 120.3(18) . .
N2 C48 C47 115.4(17) . .
C49 C48 C47 124.2(19) . .
C50 C49 C48 119(2) . .
C50 C49 H49A 120.6 . .
C48 C49 H49A 120.6 . .
C49 C50 C51 120(2) . .
C49 C50 H50A 119.9 . .
C51 C50 H50A 119.9 . .
C52 C51 C50 119(2) . .
C52 C51 H51A 120.7 . .
C50 C51 H51A 120.7 . .
N2 C52 C51 122(3) . .
N2 C52 H52A 119.2 . .
C51 C52 H52A 119.2 . .

loop_
_geom_bond_atom_site_label_1
_geom_bond_atom_site_label_2
_geom_bond_distance
_geom_bond_site_symmetry_2
W1 O19 1.663(13) .
W1 O7 1.872(15) .
W1 O12 1.879(16) .
W1 O11 1.893(17) .
W1 O22 1.899(15) .
W1 O4 2.37(2) 3_544
W1 O2 2.42(2) .
W2 O21 1.661(13) .
W2 O5 1.873(15) .
W2 O16 1.886(15) .
W2 O7 1.907(15) .
W2 O15 1.937(16) .
W2 O4 2.38(2) 3_544
W2 O3 2.40(2) .
W3 O18 1.670(13) .
W3 O6 1.858(18) .
W3 O16 1.874(15) 3_544
W3 O11 1.896(17) .
W3 O14 1.902(15) .
W3 O2 2.366(19) .
W3 O3 2.39(2) 3_544
W4 O9 1.682(16) .
W4 O17 1.880(16) .
W4 O22 1.889(16) .
W4 O10 1.907(16) .
W4 O6 1.916(19) .
W4 O2 2.361(19) .
W4 O1 2.43(2) .
W5 O13 1.690(15) .
W5 O10 1.854(16) .
W5 O15 1.863(16) .
W5 O14 1.885(15) 3_544
W5 O8 1.902(16) .
W5 O1 2.37(2) .
W5 O3 2.37(2) .
W6 O20 1.679(12) .
W6 O8 1.877(16) .
W6 O12 1.881(16) 3_544
W6 O5 1.884(15) 3_544
W6 O17 1.894(16) .
W6 O4 2.37(2) .
W6 O1 2.43(2) .
Si1 O1 1.59(2) 3_544
Si1 O1 1.59(2) .
Si1 O3 1.63(2) .
Si1 O3 1.63(2) 3_544
Si1 O2 1.645(19) 3_544
Si1 O2 1.645(19) .
Si1 O4 1.65(2) .
Si1 O4 1.65(2) 3_544
O1 O3 1.78(3) .
O3 W3 2.39(2) 3_544
O4 W1 2.37(2) 3_544
O4 W2 2.38(2) 3_544
O5 W6 1.884(15) 3_544
O12 W6 1.881(16) 3_544
O14 W5 1.885(15) 3_544
O16 W3 1.874(15) 3_544
Cu1 N1 1.999(14) .
Cu1 N3 2.036(16) .
Cu1 N4 2.052(19) .
Cu1 N2 2.082(17) .
Cu2 N5 1.956(11) 2_554
Cu2 N8 2.005(16) .
Cu2 N7 2.027(13) .
Cu2 N6 2.138(12) 2_554
N1 C4 1.34(2) .
N1 N10 1.35(2) .
N2 C52 1.32(3) .
N2 C48 1.35(2) .
N3 C47 1.33(2) .
N3 N12 1.34(2) .
N4 C5 1.30(2) .
N4 C9 1.35(3) .
N5 N11 1.348(9) .
N5 C32 1.348(9) .
N5 Cu2 1.956(11) 2_544
C32 C33 1.348(9) .
C32 C31 1.412(15) .
C33 C34 1.348(9) .
C33 H33A 0.9500 .
C34 N11 1.348(9) .
C34 H34A 0.9500 .
N11 C36 1.44(2) .
N6 C27 1.360(9) .
N6 C31 1.360(8) .
N6 Cu2 2.138(12) 2_544
C27 C28 1.359(8) .
C27 H27A 0.9500 .
C28 C29 1.360(8) .
C28 H28A 0.9500 .
C29 C30 1.360(9) .
C29 H29A 0.9500 .
C30 C31 1.360(8) .
C30 H30A 0.9500 .
N7 N9 1.344(11) .
N7 C21 1.344(11) .
N9 C19 1.344(11) .
N9 C17 1.38(3) .
C19 C20 1.344(11) .
C19 H19A 0.9500 .
C20 C21 1.344(11) .
C20 H20A 0.9500 .
C21 C22 1.45(2) .
N8 C22 1.354(10) .
N8 C26 1.354(10) .
C22 C23 1.354(10) .
C23 C24 1.354(10) .
C23 H23 0.9500 .
C24 C25 1.354(10) .
C24 H24 0.9500 .
C25 C26 1.354(10) .
C25 H25 0.9500 .
C26 H26 0.9500 .
N10 C2 1.37(2) .
N10 C10 1.45(3) .
C2 C3 1.33(3) .
C2 H2A 0.9500 .
C3 C4 1.38(3) .
C3 H3A 0.9500 .
C4 C5 1.48(3) .
C5 C6 1.41(3) .
C6 C7 1.42(4) .
C6 H6 0.9500 .
C7 C8 1.40(4) .
C7 H7A 0.9500 .
C8 C9 1.34(4) .
C8 H8A 0.9500 .
C9 H9A 0.9500 .
C10 C11 1.52(3) .
C10 H10A 0.9900 .
C10 H10B 0.9900 .
C11 C16 1.34(3) .
C11 C12 1.36(3) .
C12 C13 1.41(3) .
C12 H12A 0.9500 .
C13 C14 1.36(3) .
C13 H13A 0.9500 .
C14 C15 1.38(3) .
C14 H14A 0.9500 .
C15 C16 1.41(3) .
C15 H15A 0.9500 .
C16 C17 1.53(3) .
C17 H17A 0.9900 .
C17 H17B 0.9900 .
C36 C37 1.50(2) .
C36 H36A 0.9900 .
C36 H36B 0.9900 .
C37 C42 1.37(3) .
C37 C38 1.38(3) .
C38 C39 1.37(3) .
C38 H38A 0.9500 .
C39 C40 1.36(3) .
C39 H39A 0.9500 .
C40 C41 1.34(3) .
C40 H40A 0.9500 .
C41 C42 1.40(3) .
C41 H41A 0.9500 .
C42 C43 1.50(3) .
C43 N12 1.47(2) .
C43 H43A 0.9900 .
C43 H43B 0.9900 .
N12 C45 1.32(3) .
C45 C46 1.38(3) .
C45 H45A 0.9500 .
C46 C47 1.40(3) .
C46 H46A 0.9500 .
C47 C48 1.43(3) .
C48 C49 1.39(3) .
C49 C50 1.36(3) .
C49 H49A 0.9500 .
C50 C51 1.38(3) .
C50 H50A 0.9500 .
C51 C52 1.37(3) .
C51 H51A 0.9500 .
C52 H52A 0.9500 .
